data_1503533
loop_
_publ_author_name
'Aydillo, Carlos'
'Avenoza, Alberto'
'Busto, Jes\'us H'
'Jim\'enez-Os\'es, Gonzalo'
'Peregrina, Jes\'us M'
'Zurbano, Mar\'ia M'

_publ_section_title
;
 A biomimetic approach to lanthionines.
;
_journal_issue 1
_journal_name_full 'Organic letters'
_journal_page_first 334
_journal_page_last 337
_journal_paper_doi 10.1021/ol203068s
_journal_volume 14
_journal_year 2012
_chemical_absolute_configuration syn
_chemical_formula_moiety 'C12 H19 N O6'
_chemical_formula_sum 'C12 H19 N O6'
_chemical_formula_weight 273.28
_chemical_name_systematic
;
 ?
;
_space_group_IT_number 19
_symmetry_cell_setting orthorhombic
_symmetry_space_group_name_Hall 'P 2ac 2ab'
_symmetry_space_group_name_H-M 'P 21 21 21'
_atom_sites_solution_hydrogens geom
_atom_sites_solution_primary direct
_atom_sites_solution_secondary difmap
_audit_creation_method SHELXL-97
_cell_angle_alpha 90.00
_cell_angle_beta 90.00
_cell_angle_gamma 90.00
_cell_formula_units_Z 4
_cell_length_a 9.1136(6)
_cell_length_b 11.9642(8)
_cell_length_c 13.0996(8)
_cell_measurement_temperature 100(2)
_cell_volume 1428.34(16)
_computing_cell_refinement 'Denzo and Scalepak (1997)'
_computing_data_collection 'Nonius Kappa CCD'
_computing_data_reduction 'Denzo and Scalepak (1997)'
_computing_molecular_graphics 'ORTEP III'
_computing_publication_material 'SHELXL-97 (Sheldrick, 1997)'
_computing_structure_refinement 'SHELXL-97 (Sheldrick, 1997)'
_computing_structure_solution 'SHELXS-97 (Sheldrick, 1990)'
_diffrn_ambient_temperature 100(2)
_diffrn_measured_fraction_theta_full 0.993
_diffrn_measured_fraction_theta_max 0.993
_diffrn_measurement_device_type 'Nonius Kappa CCD'
_diffrn_measurement_method CCD
_diffrn_radiation_monochromator graphite
_diffrn_radiation_source 'normal-focus sealed tube'
_diffrn_radiation_type MoK\a
_diffrn_radiation_wavelength 0.71073
_diffrn_reflns_av_R_equivalents 0.0652
_diffrn_reflns_av_sigmaI/netI 0.0495
_diffrn_reflns_limit_h_max 11
_diffrn_reflns_limit_h_min -11
_diffrn_reflns_limit_k_max 9
_diffrn_reflns_limit_k_min -15
_diffrn_reflns_limit_l_max 16
_diffrn_reflns_limit_l_min -16
_diffrn_reflns_number 10571
_diffrn_reflns_theta_full 27.51
_diffrn_reflns_theta_max 27.51
_diffrn_reflns_theta_min 3.55
_exptl_absorpt_coefficient_mu 0.102
_exptl_absorpt_correction_type none
_exptl_crystal_colour colourless
_exptl_crystal_density_diffrn 1.271
_exptl_crystal_density_method 'not measured'
_exptl_crystal_description prism
_exptl_crystal_F_000 584
_exptl_crystal_size_max 0.25
_exptl_crystal_size_mid 0.20
_exptl_crystal_size_min 0.07
_refine_diff_density_max 0.496
_refine_diff_density_min -0.230
_refine_diff_density_rms 0.045
_refine_ls_abs_structure_details 'Flack H D (1983), Acta Cryst. A39, 876-881'
_refine_ls_abs_structure_Flack 0.9(13)
_refine_ls_extinction_method none
_refine_ls_goodness_of_fit_ref 1.032
_refine_ls_hydrogen_treatment constr
_refine_ls_matrix_type full
_refine_ls_number_parameters 178
_refine_ls_number_reflns 3227
_refine_ls_number_restraints 0
_refine_ls_restrained_S_all 1.032
_refine_ls_R_factor_all 0.0628
_refine_ls_R_factor_gt 0.0470
_refine_ls_shift/su_max 0.000
_refine_ls_shift/su_mean 0.000
_refine_ls_structure_factor_coef Fsqd
_refine_ls_weighting_details 'calc w=1/[\s^2^(Fo^2^)+(0.0668P)^2^+0.2567P] where P=(Fo^2^+2Fc^2^)/3'
_refine_ls_weighting_scheme calc
_refine_ls_wR_factor_gt 0.1203
_refine_ls_wR_factor_ref 0.1302
_reflns_number_gt 2613
_reflns_number_total 3227
_reflns_threshold_expression >2sigma(I)
_cod_data_source_file ol203068s_si_003.cif
_cod_data_source_block shelxl
_cod_depositor_comments
;
The following automatic conversions were performed:

'_symmetry_cell_setting' value 'Orthorhombic' changed to
'orthorhombic' according to
/home/saulius/struct/CIF-dictionaries/cif_core.dic dictionary named
'cif_core.dic' version 2.4.1 from 2010-06-29.

Automatic conversion script
Id: cif_fix_values 1715 2011-07-08 13:25:40Z adriana 
;
_cod_database_code 1503533

loop_
_symmetry_equiv_pos_as_xyz
'x, y, z'
'-x+1/2, -y, z+1/2'
'x+1/2, -y+1/2, -z'
'-x, y+1/2, -z+1/2'

loop_
_atom_site_label
_atom_site_type_symbol
_atom_site_fract_x
_atom_site_fract_y
_atom_site_fract_z
_atom_site_U_iso_or_equiv
_atom_site_adp_type
_atom_site_occupancy
_atom_site_symmetry_multiplicity
_atom_site_calc_flag
_atom_site_refinement_flags
O1 O -0.14333(16) 0.43977(12) 0.22729(12) 0.0348(4) Uani 1 1 d .
H1 H -0.1487 0.5069 0.2395 0.052 Uiso 1 1 calc R
O2 O 0.00287(17) 0.20066(12) 0.33685(12) 0.0366(4) Uani 1 1 d .
O3 O 0.18988(16) 0.16121(13) 0.23184(13) 0.0392(4) Uani 1 1 d .
O4 O -0.1068(2) 0.31884(13) 0.45258(13) 0.0465(5) Uani 1 1 d .
O5 O 0.38930(18) 0.46514(16) 0.11705(13) 0.0486(5) Uani 1 1 d .
N6 N 0.06918(18) 0.33014(14) 0.22604(14) 0.0303(4) Uani 1 1 d .
O7 O 0.35134(18) 0.40041(17) 0.27498(14) 0.0520(5) Uani 1 1 d .
C8 C -0.0369(2) 0.39144(17) 0.28961(15) 0.0292(4) Uani 1 1 d .
C9 C 0.0397(3) 0.47844(18) 0.35569(18) 0.0362(5) Uani 1 1 d .
H9A H 0.0888 0.5316 0.3127 0.054 Uiso 1 1 calc R
H9B H 0.1102 0.4422 0.3989 0.054 Uiso 1 1 calc R
H9C H -0.0316 0.5163 0.3971 0.054 Uiso 1 1 calc R
C10 C 0.1616(2) 0.38112(18) 0.15101(17) 0.0336(5) Uani 1 1 d .
C11 C 0.0974(2) 0.22678(17) 0.26190(17) 0.0305(5) Uani 1 1 d .
C12 C -0.1034(2) 0.29139(17) 0.35117(18) 0.0323(5) Uani 1 1 d .
C13 C 0.5360(3) 0.4961(3) 0.1476(2) 0.0655(9) Uani 1 1 d .
H13A H 0.5313 0.5442 0.2062 0.098 Uiso 1 1 calc R
H13B H 0.5836 0.5347 0.0925 0.098 Uiso 1 1 calc R
H13C H 0.5908 0.4301 0.1644 0.098 Uiso 1 1 calc R
C14 C -0.0234(3) 0.3608(3) 0.0076(2) 0.0561(7) Uani 1 1 d .
H14A H -0.0842 0.3247 0.0586 0.067 Uiso 1 1 calc R
H14B H -0.0046 0.3071 -0.0463 0.067 Uiso 1 1 calc R
C15 C 0.1185(3) 0.3947(2) 0.05492(19) 0.0432(6) Uani 1 1 d .
H15 H 0.1852 0.4297 0.0118 0.052 Uiso 1 1 calc R
C16 C 0.3098(3) 0.4153(2) 0.18930(19) 0.0379(5) Uani 1 1 d .
C17 C -0.2474(3) 0.2491(2) 0.3085(3) 0.0507(7) Uani 1 1 d .
H17A H -0.2708 0.1784 0.3391 0.076 Uiso 1 1 calc R
H17B H -0.2390 0.2402 0.2359 0.076 Uiso 1 1 calc R
H17C H -0.3238 0.3019 0.3235 0.076 Uiso 1 1 calc R
C18 C -0.1661(4) 0.2372(2) 0.5210(2) 0.0685(10) Uani 1 1 d .
H18A H -0.2702 0.2320 0.5111 0.103 Uiso 1 1 calc R
H18B H -0.1460 0.2590 0.5901 0.103 Uiso 1 1 calc R
H18C H -0.1218 0.1659 0.5076 0.103 Uiso 1 1 calc R
C19 C -0.1041(4) 0.4591(3) -0.0359(3) 0.0766(10) Uani 1 1 d .
H19A H -0.1325 0.5084 0.0184 0.115 Uiso 1 1 calc R
H19B H -0.1900 0.4335 -0.0713 0.115 Uiso 1 1 calc R
H19C H -0.0414 0.4983 -0.0827 0.115 Uiso 1 1 calc R

loop_
_atom_site_aniso_label
_atom_site_aniso_U_11
_atom_site_aniso_U_22
_atom_site_aniso_U_33
_atom_site_aniso_U_23
_atom_site_aniso_U_13
_atom_site_aniso_U_12
O1 0.0320(8) 0.0292(7) 0.0431(9) 0.0010(7) -0.0075(7) 0.0010(6)
O2 0.0394(9) 0.0278(8) 0.0427(9) 0.0058(6) 0.0099(7) 0.0026(7)
O3 0.0350(8) 0.0319(8) 0.0506(9) -0.0018(8) 0.0064(7) 0.0023(7)
O4 0.0687(12) 0.0326(8) 0.0381(9) 0.0037(7) 0.0192(8) -0.0005(8)
O5 0.0284(8) 0.0707(12) 0.0468(10) 0.0250(9) -0.0015(7) -0.0096(8)
N6 0.0273(8) 0.0280(8) 0.0355(9) 0.0035(8) 0.0020(7) -0.0007(7)
O7 0.0370(9) 0.0734(13) 0.0454(10) 0.0249(10) -0.0083(8) -0.0115(9)
C8 0.0269(10) 0.0280(10) 0.0326(11) 0.0020(9) -0.0007(8) -0.0003(9)
C9 0.0376(12) 0.0313(11) 0.0397(12) 0.0019(10) -0.0039(10) -0.0051(9)
C10 0.0282(11) 0.0362(11) 0.0364(11) 0.0070(10) 0.0018(9) -0.0026(9)
C11 0.0278(10) 0.0297(10) 0.0340(11) -0.0001(9) 0.0001(9) -0.0048(8)
C12 0.0328(11) 0.0253(9) 0.0389(12) 0.0013(9) 0.0047(9) 0.0008(9)
C13 0.0282(12) 0.101(2) 0.0676(19) 0.0339(19) -0.0094(12) -0.0195(15)
C14 0.0481(15) 0.081(2) 0.0396(13) -0.0035(14) -0.0054(12) -0.0155(15)
C15 0.0363(12) 0.0540(14) 0.0393(13) 0.0056(12) 0.0053(10) -0.0068(11)
C16 0.0294(11) 0.0423(13) 0.0420(12) 0.0153(11) 0.0003(10) 0.0011(10)
C17 0.0325(12) 0.0403(13) 0.079(2) 0.0115(14) -0.0006(13) -0.0116(11)
C18 0.104(3) 0.0467(15) 0.0544(17) 0.0135(14) 0.0375(19) 0.0001(17)
C19 0.0561(18) 0.110(3) 0.063(2) 0.009(2) -0.0222(16) -0.010(2)

loop_
_atom_type_symbol
_atom_type_description
_atom_type_scat_dispersion_real
_atom_type_scat_dispersion_imag
_atom_type_scat_source
C C 0.0033 0.0016 'International Tables Vol C Tables 4.2.6.8 and 6.1.1.4'
H H 0.0000 0.0000 'International Tables Vol C Tables 4.2.6.8 and 6.1.1.4'
N N 0.0061 0.0033 'International Tables Vol C Tables 4.2.6.8 and 6.1.1.4'
O O 0.0106 0.0060 'International Tables Vol C Tables 4.2.6.8 and 6.1.1.4'

loop_
_geom_angle_atom_site_label_1
_geom_angle_atom_site_label_2
_geom_angle_atom_site_label_3
_geom_angle
C11 O2 C12 110.18(16)
C12 O4 C18 116.9(2)
C16 O5 C13 114.9(2)
C11 N6 C10 121.20(17)
C11 N6 C8 112.68(17)
C10 N6 C8 124.27(16)
O1 C8 N6 109.42(16)
O1 C8 C9 111.63(17)
N6 C8 C9 111.14(17)
O1 C8 C12 110.47(16)
N6 C8 C12 99.49(15)
C9 C8 C12 114.04(17)
C15 C10 N6 121.9(2)
C15 C10 C16 123.4(2)
N6 C10 C16 114.67(18)
O3 C11 O2 122.06(19)
O3 C11 N6 127.7(2)
O2 C11 N6 110.23(18)
O4 C12 O2 108.45(18)
O4 C12 C17 114.8(2)
O2 C12 C17 106.14(18)
O4 C12 C8 108.98(17)
O2 C12 C8 104.14(16)
C17 C12 C8 113.7(2)
C15 C14 C19 111.7(3)
C10 C15 C14 128.2(2)
O7 C16 O5 124.1(2)
O7 C16 C10 123.9(2)
O5 C16 C10 111.98(19)

loop_
_geom_bond_atom_site_label_1
_geom_bond_atom_site_label_2
_geom_bond_distance
O1 C8 1.393(2)
O2 C11 1.343(3)
O2 C12 1.467(3)
O3 C11 1.217(2)
O4 C12 1.369(3)
O4 C18 1.431(3)
O5 C16 1.333(3)
O5 C13 1.444(3)
N6 C11 1.348(3)
N6 C10 1.431(3)
N6 C8 1.472(3)
O7 C16 1.198(3)
C8 C9 1.523(3)
C8 C12 1.565(3)
C10 C15 1.329(3)
C10 C16 1.498(3)
C12 C17 1.513(3)
C14 C15 1.490(3)
C14 C19 1.500(5)
